data_1543109
loop_
_publ_author_name
'Nge, Choy-Eng'
'Chong, Kam-Weng'
'Thomas, Noel F.'
'Lim, Siew-Huah'
'Low, Yun-Yee'
'Kam, Toh-Seok'

_publ_section_title
;
 Ibogan, Aspidosperman, Vincamine, and Bisindole Alkaloids from a Malayan
 Tabernaemontana corymbosa: Iboga Alkaloids with C-20\a Substitution.
;
_journal_issue 5
_journal_name_full 'Journal of natural products'
_journal_page_first 1388
_journal_page_last 1399
_journal_paper_doi 10.1021/acs.jnatprod.6b00129
_journal_volume 79
_journal_year 2016
_chemical_absolute_configuration unk
_chemical_formula_moiety 'C21 H24 N2 O4'
_chemical_formula_sum 'C21 H24 N2 O4'
_chemical_formula_weight 368.42
_chemical_melting_point 492(5)
_chemical_name_common 'Apocidine A'
_space_group_crystal_system monoclinic
_space_group_IT_number 4
_space_group_name_Hall 'P 2yb'
_space_group_name_H-M_alt 'P 1 21 1'
_symmetry_space_group_name_Hall 'P 2yb'
_symmetry_space_group_name_H-M 'P 1 21 1'
_atom_sites_solution_hydrogens mixed
_audit_creation_method SHELXL-2014/7
_cell_angle_alpha 90
_cell_angle_beta 92.200(5)
_cell_angle_gamma 90
_cell_formula_units_Z 2
_cell_length_a 9.0098(6)
_cell_length_b 7.1744(5)
_cell_length_c 14.3213(10)
_cell_measurement_reflns_used 705
_cell_measurement_temperature 100(2)
_cell_measurement_theta_max 22.17
_cell_measurement_theta_min 2.63
_cell_volume 925.05(11)
_computing_cell_refinement 'Bruker SAINT'
_computing_data_collection 'Bruker APEX2'
_computing_data_reduction 'Bruker SAINT'
_computing_molecular_graphics 'X-Seed (Barbour, 2001)'
_computing_publication_material 'enCIFer (Allen, et. al., J. Applied Cryst., 37, 335-338, 2004)'
_computing_structure_refinement 'SHELXL-2014/7 (Sheldrick, 2014)'
_computing_structure_solution 'SHELXS-97 (Sheldrick, 2008)'
_diffrn_ambient_temperature 100(2)
_diffrn_measured_fraction_theta_full 0.999
_diffrn_measured_fraction_theta_max 0.996
_diffrn_measurement_device_type 'Bruker APEX-II CCD'
_diffrn_measurement_method '\w scans'
_diffrn_radiation_type MoK\a
_diffrn_radiation_wavelength 0.71073
_diffrn_reflns_av_unetI/netI 0.0651
_diffrn_reflns_Laue_measured_fraction_full 0.999
_diffrn_reflns_Laue_measured_fraction_max 0.996
_diffrn_reflns_limit_h_max 12
_diffrn_reflns_limit_h_min -12
_diffrn_reflns_limit_k_max 9
_diffrn_reflns_limit_k_min 0
_diffrn_reflns_limit_l_max 19
_diffrn_reflns_limit_l_min 0
_diffrn_reflns_number 2480
_diffrn_reflns_point_group_measured_fraction_full 0.543
_diffrn_reflns_point_group_measured_fraction_max 0.537
_diffrn_reflns_theta_full 25.005
_diffrn_reflns_theta_max 28.352
_diffrn_reflns_theta_min 1.423
_diffrn_source 'sealed tube'
_exptl_absorpt_coefficient_mu 0.092
_exptl_absorpt_correction_T_max 0.745688
_exptl_absorpt_correction_T_min 0.622113
_exptl_absorpt_correction_type multi-scan
_exptl_absorpt_process_details TWINABS
_exptl_crystal_colour colorless
_exptl_crystal_density_diffrn 1.323
_exptl_crystal_description plate
_exptl_crystal_F_000 392
_exptl_crystal_size_max 0.210
_exptl_crystal_size_mid 0.150
_exptl_crystal_size_min 0.020
_refine_diff_density_max 0.241
_refine_diff_density_min -0.290
_refine_diff_density_rms 0.057
_refine_ls_extinction_method none
_refine_ls_goodness_of_fit_ref 1.054
_refine_ls_hydrogen_treatment mixed
_refine_ls_matrix_type full
_refine_ls_number_parameters 251
_refine_ls_number_reflns 2480
_refine_ls_number_restraints 1
_refine_ls_restrained_S_all 1.054
_refine_ls_R_factor_all 0.0717
_refine_ls_R_factor_gt 0.0495
_refine_ls_shift/su_max <0.001
_refine_ls_shift/su_mean <0.001
_refine_ls_structure_factor_coef Fsqd
_refine_ls_weighting_details 'w=1/[\s^2^(Fo^2^)+(0.0508P)^2^+0.1611P] where P=(Fo^2^+2Fc^2^)/3'
_refine_ls_weighting_scheme calc
_refine_ls_wR_factor_gt 0.0951
_refine_ls_wR_factor_ref 0.1130
_reflns_Friedel_coverage 0.000
_reflns_Friedel_fraction_full 0.000
_reflns_Friedel_fraction_max 0.000
_reflns_number_gt 1988
_reflns_number_total 2480
_reflns_threshold_expression 'I > 2\s(I)'
_cod_data_source_file np6b00129_si_005.cif
_cod_data_source_block Apocidine_A
_cod_depositor_comments
;
The following automatic conversions were performed:

'_chemical_melting_point' value '487.5-497.5 K' was changed to
'492(5)' - the average value was taken and precision was estimated.

Automatic conversion script
Id: cif_fix_values 4268 2015-11-12 08:31:59Z antanas 

 Adding full bibliography for 1543109--1543111.cif.
;
_cod_database_code 1543109
_shelx_shelxl_version_number 2014/7
_shelx_space_group_comment
;
The symmetry employed for this shelxl refinement is uniquely defined
by the following loop, which should always be used as a source of
symmetry information in preference to the above space-group names.
They are only intended as comments.
;
_shelx_estimated_absorpt_t_min 0.981
_shelx_estimated_absorpt_t_max 0.998

loop_
_space_group_symop_operation_xyz
'x, y, z'
'-x, y+1/2, -z'

loop_
_atom_site_label
_atom_site_type_symbol
_atom_site_fract_x
_atom_site_fract_y
_atom_site_fract_z
_atom_site_U_iso_or_equiv
_atom_site_adp_type
_atom_site_occupancy
_atom_site_site_symmetry_order
_atom_site_calc_flag
_atom_site_refinement_flags_posn
_atom_site_refinement_flags_adp
O15 O 0.6267(3) 0.1180(5) 0.54864(19) 0.0290(7) Uani 1 1 d . .
H15 H 0.7155 0.1189 0.5383 0.044 Uiso 1 1 calc R U
O23 O 0.1230(3) 0.0740(5) 0.45303(18) 0.0280(7) Uani 1 1 d . .
O18 O 0.6784(3) 0.2560(4) 0.6933(2) 0.0266(7) Uani 1 1 d . .
C22 C 0.0674(4) 0.0895(6) 0.5381(3) 0.0241(8) Uani 1 1 d . .
O22 O -0.0643(3) 0.1209(6) 0.5493(2) 0.0361(8) Uani 1 1 d . .
C16 C 0.1770(4) 0.0647(6) 0.6141(3) 0.0209(9) Uani 1 1 d . .
C2 C 0.1395(4) 0.0974(7) 0.7031(3) 0.0225(8) Uani 1 1 d . .
C14 C 0.6745(5) -0.0758(6) 0.6850(3) 0.0295(10) Uani 1 1 d . .
H14A H 0.7820 -0.0687 0.6841 0.035 Uiso 1 1 calc R U
H14B H 0.6423 -0.1798 0.6460 0.035 Uiso 1 1 calc R U
N4 N 0.4663(4) -0.1057(5) 0.7841(2) 0.0277(8) Uani 1 1 d . .
N1 N 0.0087(4) 0.1705(5) 0.7360(2) 0.0267(8) Uani 1 1 d . .
C21 C 0.4122(4) 0.0834(6) 0.7637(3) 0.0218(8) Uani 1 1 d . .
H21 H 0.4646 0.1721 0.8052 0.026 Uiso 1 1 calc R U
C12 C -0.0499(5) 0.3872(7) 0.8658(3) 0.0306(10) Uani 1 1 d . .
H12 H -0.1479 0.4075 0.8457 0.037 Uiso 1 1 calc R U
C20 C 0.4406(4) 0.1333(6) 0.6620(3) 0.0201(8) Uani 1 1 d . .
C3 C 0.6281(5) -0.1093(7) 0.7846(3) 0.0314(10) Uani 1 1 d . .
H3A H 0.6647 -0.2291 0.8068 0.038 Uiso 1 1 calc R U
H3B H 0.6687 -0.0129 0.8256 0.038 Uiso 1 1 calc R U
C18 C 0.5829(5) 0.4166(6) 0.6812(3) 0.0300(10) Uani 1 1 d . .
H18A H 0.6226 0.5008 0.6354 0.036 Uiso 1 1 calc R U
H18B H 0.5761 0.4830 0.7399 0.036 Uiso 1 1 calc R U
C15 C 0.6079(4) 0.1027(6) 0.6459(3) 0.0239(9) Uani 1 1 d . .
C17 C 0.3382(4) 0.0208(6) 0.5959(3) 0.0246(9) Uani 1 1 d . .
H17A H 0.3589 0.0510 0.5317 0.029 Uiso 1 1 calc R U
H17B H 0.3564 -0.1113 0.6052 0.029 Uiso 1 1 calc R U
C9 C 0.2441(5) 0.3159(7) 0.9296(3) 0.0313(11) Uani 1 1 d . .
H9 H 0.3404 0.2912 0.9519 0.038 Uiso 1 1 calc R U
C7 C 0.2459(4) 0.0789(6) 0.7868(3) 0.0239(9) Uani 1 1 d . .
C8 C 0.1858(4) 0.2267(6) 0.8501(3) 0.0235(9) Uani 1 1 d . .
C13 C 0.0401(4) 0.2667(6) 0.8188(3) 0.0251(9) Uani 1 1 d . .
C23 C 0.0165(4) 0.0951(8) 0.3760(3) 0.0321(10) Uani 1 1 d . .
H23A H -0.0620 0.0059 0.3820 0.048 Uiso 1 1 calc R U
H23B H 0.0646 0.0747 0.3183 0.048 Uiso 1 1 calc R U
H23C H -0.0242 0.2188 0.3766 0.048 Uiso 1 1 calc R U
C6 C 0.2296(5) -0.1181(7) 0.8351(3) 0.0313(10) Uani 1 1 d . .
H6A H 0.1672 -0.1103 0.8887 0.038 Uiso 1 1 calc R U
H6B H 0.1881 -0.2093 0.7915 0.038 Uiso 1 1 calc R U
C10 C 0.1548(6) 0.4432(7) 0.9751(3) 0.0377(12) Uani 1 1 d . .
H10 H 0.1934 0.5062 1.0273 0.045 Uiso 1 1 calc R U
C19 C 0.4299(5) 0.3471(6) 0.6479(3) 0.0245(9) Uani 1 1 d . .
H19A H 0.4098 0.3779 0.5827 0.029 Uiso 1 1 calc R U
H19B H 0.3526 0.4002 0.6850 0.029 Uiso 1 1 calc R U
C5 C 0.3883(5) -0.1672(7) 0.8649(3) 0.0363(11) Uani 1 1 d . .
H5A H 0.4209 -0.1001 0.9208 0.044 Uiso 1 1 calc R U
H5B H 0.4002 -0.3000 0.8753 0.044 Uiso 1 1 calc R U
C11 C 0.0104(5) 0.4775(7) 0.9443(3) 0.0351(11) Uani 1 1 d . .
H11 H -0.0471 0.5619 0.9764 0.042 Uiso 1 1 calc R U
H1 H -0.062(6) 0.205(8) 0.699(4) 0.048(17) Uiso 1 1 d . .

loop_
_atom_site_aniso_label
_atom_site_aniso_U_11
_atom_site_aniso_U_22
_atom_site_aniso_U_33
_atom_site_aniso_U_23
_atom_site_aniso_U_13
_atom_site_aniso_U_12
O15 0.0142(12) 0.044(2) 0.0295(15) -0.0054(15) 0.0056(11) 0.0015(15)
O23 0.0197(12) 0.0411(19) 0.0230(13) -0.0040(15) -0.0009(11) 0.0033(14)
O18 0.0170(14) 0.0260(17) 0.0365(18) -0.0037(14) -0.0012(12) -0.0060(14)
C22 0.0187(16) 0.026(2) 0.0274(19) -0.001(2) 0.0001(15) 0.001(2)
O22 0.0141(13) 0.063(2) 0.0316(16) -0.0077(17) 0.0009(12) 0.0042(17)
C16 0.0158(17) 0.026(2) 0.0215(19) 0.0009(18) 0.0015(14) -0.0008(18)
C2 0.0184(18) 0.024(2) 0.026(2) 0.0019(19) 0.0035(14) -0.0065(19)
C14 0.022(2) 0.025(2) 0.041(3) -0.005(2) -0.001(2) 0.0011(19)
N4 0.0254(18) 0.0230(19) 0.034(2) 0.0062(16) -0.0032(15) -0.0002(16)
N1 0.0181(17) 0.035(2) 0.0272(19) -0.0010(16) 0.0000(15) -0.0002(16)
C21 0.0213(18) 0.0165(18) 0.0274(19) 0.0005(19) -0.0014(14) -0.0025(18)
C12 0.029(2) 0.038(3) 0.025(2) 0.005(2) 0.0062(18) 0.002(2)
C20 0.0192(18) 0.018(2) 0.023(2) -0.0004(16) -0.0010(15) 0.0032(17)
C3 0.028(2) 0.024(2) 0.042(3) 0.003(2) -0.0049(19) 0.006(2)
C18 0.029(2) 0.020(2) 0.041(3) -0.0015(19) 0.010(2) -0.0051(19)
C15 0.0152(18) 0.028(2) 0.029(2) -0.001(2) 0.0013(14) -0.0035(19)
C17 0.018(2) 0.030(2) 0.025(2) -0.0077(18) -0.0012(16) 0.0002(18)
C9 0.032(2) 0.036(3) 0.026(2) -0.004(2) 0.0002(18) -0.006(2)
C7 0.0202(18) 0.027(2) 0.025(2) -0.004(2) 0.0019(15) 0.001(2)
C8 0.023(2) 0.022(2) 0.026(2) -0.0005(18) 0.0052(17) -0.0054(18)
C13 0.020(2) 0.033(2) 0.022(2) -0.0018(18) 0.0064(16) -0.0072(19)
C23 0.031(2) 0.040(3) 0.025(2) -0.004(2) -0.0023(16) 0.004(2)
C6 0.039(3) 0.030(2) 0.025(2) 0.003(2) -0.0009(19) -0.010(2)
C10 0.051(3) 0.037(3) 0.025(2) -0.006(2) -0.001(2) -0.005(2)
C19 0.023(2) 0.027(2) 0.0242(19) 0.0043(19) 0.0031(17) 0.0027(18)
C5 0.042(3) 0.027(2) 0.039(3) 0.008(2) -0.001(2) -0.001(2)
C11 0.041(3) 0.040(3) 0.025(2) -0.003(2) 0.013(2) 0.001(2)

loop_
_atom_type_symbol
_atom_type_description
_atom_type_scat_dispersion_real
_atom_type_scat_dispersion_imag
_atom_type_scat_source
C C 0.0033 0.0016 'International Tables Vol C Tables 4.2.6.8 and 6.1.1.4'
H H 0.0000 0.0000 'International Tables Vol C Tables 4.2.6.8 and 6.1.1.4'
N N 0.0061 0.0033 'International Tables Vol C Tables 4.2.6.8 and 6.1.1.4'
O O 0.0106 0.0060 'International Tables Vol C Tables 4.2.6.8 and 6.1.1.4'

loop_
_geom_angle_atom_site_label_1
_geom_angle_atom_site_label_2
_geom_angle_atom_site_label_3
_geom_angle
C15 O15 H15 109.5
C22 O23 C23 115.2(3)
C15 O18 C18 107.8(3)
O22 C22 O23 122.2(3)
O22 C22 C16 123.9(4)
O23 C22 C16 113.9(3)
C2 C16 C22 119.9(3)
C2 C16 C17 118.2(3)
C22 C16 C17 121.6(3)
C16 C2 N1 129.2(4)
C16 C2 C7 124.0(3)
N1 C2 C7 106.5(3)
C15 C14 C3 111.2(4)
C15 C14 H14A 109.4
C3 C14 H14A 109.4
C15 C14 H14B 109.4
C3 C14 H14B 109.4
H14A C14 H14B 108.0
C5 N4 C3 120.5(3)
C5 N4 C21 105.9(4)
C3 N4 C21 110.0(3)
C2 N1 C13 109.2(3)
C2 N1 H1 121(4)
C13 N1 H1 121(4)
N4 C21 C20 109.8(3)
N4 C21 C7 104.8(3)
C20 C21 C7 114.0(3)
N4 C21 H21 109.4
C20 C21 H21 109.4
C7 C21 H21 109.4
C13 C12 C11 118.0(4)
C13 C12 H12 121.0
C11 C12 H12 121.0
C17 C20 C21 110.3(3)
C17 C20 C15 113.6(3)
C21 C20 C15 107.9(3)
C17 C20 C19 114.1(3)
C21 C20 C19 110.1(3)
C15 C20 C19 100.2(3)
N4 C3 C14 107.7(4)
N4 C3 H3A 110.2
C14 C3 H3A 110.2
N4 C3 H3B 110.2
C14 C3 H3B 110.2
H3A C3 H3B 108.5
O18 C18 C19 107.7(3)
O18 C18 H18A 110.2
C19 C18 H18A 110.2
O18 C18 H18B 110.2
C19 C18 H18B 110.2
H18A C18 H18B 108.5
O15 C15 O18 109.9(3)
O15 C15 C14 111.7(3)
O18 C15 C14 108.2(3)
O15 C15 C20 106.8(3)
O18 C15 C20 103.7(3)
C14 C15 C20 116.1(4)
C16 C17 C20 110.1(3)
C16 C17 H17A 109.6
C20 C17 H17A 109.6
C16 C17 H17B 109.6
C20 C17 H17B 109.6
H17A C17 H17B 108.2
C8 C9 C10 118.5(4)
C8 C9 H9 120.7
C10 C9 H9 120.7
C8 C7 C2 100.6(3)
C8 C7 C21 119.1(4)
C2 C7 C21 114.7(3)
C8 C7 C6 108.8(3)
C2 C7 C6 111.0(3)
C21 C7 C6 102.6(3)
C9 C8 C13 119.2(4)
C9 C8 C7 133.0(4)
C13 C8 C7 107.7(3)
C12 C13 N1 128.6(4)
C12 C13 C8 122.2(4)
N1 C13 C8 109.2(4)
O23 C23 H23A 109.5
O23 C23 H23B 109.5
H23A C23 H23B 109.5
O23 C23 H23C 109.5
H23A C23 H23C 109.5
H23B C23 H23C 109.5
C5 C6 C7 103.2(3)
C5 C6 H6A 111.1
C7 C6 H6A 111.1
C5 C6 H6B 111.1
C7 C6 H6B 111.1
H6A C6 H6B 109.1
C11 C10 C9 121.4(4)
C11 C10 H10 119.3
C9 C10 H10 119.3
C18 C19 C20 103.4(3)
C18 C19 H19A 111.1
C20 C19 H19A 111.1
C18 C19 H19B 111.1
C20 C19 H19B 111.1
H19A C19 H19B 109.0
N4 C5 C6 100.7(3)
N4 C5 H5A 111.6
C6 C5 H5A 111.6
N4 C5 H5B 111.6
C6 C5 H5B 111.6
H5A C5 H5B 109.4
C10 C11 C12 120.6(4)
C10 C11 H11 119.7
C12 C11 H11 119.7

loop_
_geom_bond_atom_site_label_1
_geom_bond_atom_site_label_2
_geom_bond_distance
O15 C15 1.414(5)
O15 H15 0.8200
O23 C22 1.339(5)
O23 C23 1.441(4)
O18 C15 1.429(5)
O18 C18 1.445(5)
C22 O22 1.225(4)
C22 C16 1.452(5)
C16 C2 1.351(5)
C16 C17 1.519(5)
C2 N1 1.389(5)
C2 C7 1.511(5)
C14 C15 1.513(6)
C14 C3 1.520(7)
C14 H14A 0.9700
C14 H14B 0.9700
N4 C5 1.446(6)
N4 C3 1.457(5)
N4 C21 1.467(6)
N1 C13 1.391(5)
N1 H1 0.85(5)
C21 C20 1.530(5)
C21 C7 1.547(5)
C21 H21 0.9800
C12 C13 1.379(6)
C12 C11 1.389(6)
C12 H12 0.9300
C20 C17 1.528(5)
C20 C15 1.549(5)
C20 C19 1.549(6)
C3 H3A 0.9700
C3 H3B 0.9700
C18 C19 1.525(6)
C18 H18A 0.9700
C18 H18B 0.9700
C17 H17A 0.9700
C17 H17B 0.9700
C9 C8 1.391(6)
C9 C10 1.395(7)
C9 H9 0.9300
C7 C8 1.509(6)
C7 C6 1.583(7)
C8 C13 1.401(5)
C23 H23A 0.9600
C23 H23B 0.9600
C23 H23C 0.9600
C6 C5 1.518(6)
C6 H6A 0.9700
C6 H6B 0.9700
C10 C11 1.379(7)
C10 H10 0.9300
C19 H19A 0.9700
C19 H19B 0.9700
C5 H5A 0.9700
C5 H5B 0.9700
C11 H11 0.9300

loop_
_geom_torsion_atom_site_label_1
_geom_torsion_atom_site_label_2
_geom_torsion_atom_site_label_3
_geom_torsion_atom_site_label_4
_geom_torsion
C23 O23 C22 O22 -0.6(7)
C23 O23 C22 C16 179.1(4)
O22 C22 C16 C2 -7.9(7)
O23 C22 C16 C2 172.5(4)
O22 C22 C16 C17 178.3(5)
O23 C22 C16 C17 -1.3(6)
C22 C16 C2 N1 -6.3(7)
C17 C16 C2 N1 167.8(4)
C22 C16 C2 C7 -178.9(4)
C17 C16 C2 C7 -4.8(7)
C16 C2 N1 C13 -149.7(5)
C7 C2 N1 C13 23.9(5)
C5 N4 C21 C20 -158.9(3)
C3 N4 C21 C20 69.4(4)
C5 N4 C21 C7 -36.1(4)
C3 N4 C21 C7 -167.7(3)
N4 C21 C20 C17 70.5(4)
C7 C21 C20 C17 -46.8(5)
N4 C21 C20 C15 -54.2(4)
C7 C21 C20 C15 -171.4(4)
N4 C21 C20 C19 -162.7(3)
C7 C21 C20 C19 80.1(5)
C5 N4 C3 C14 168.5(4)
C21 N4 C3 C14 -68.0(4)
C15 C14 C3 N4 55.1(5)
C15 O18 C18 C19 15.8(4)
C18 O18 C15 O15 77.7(4)
C18 O18 C15 C14 -160.1(4)
C18 O18 C15 C20 -36.2(4)
C3 C14 C15 O15 -168.9(3)
C3 C14 C15 O18 70.0(4)
C3 C14 C15 C20 -46.1(5)
C17 C20 C15 O15 47.4(5)
C21 C20 C15 O15 170.0(3)
C19 C20 C15 O15 -74.8(4)
C17 C20 C15 O18 163.5(3)
C21 C20 C15 O18 -73.8(4)
C19 C20 C15 O18 41.3(4)
C17 C20 C15 C14 -77.9(4)
C21 C20 C15 C14 44.7(5)
C19 C20 C15 C14 159.9(3)
C2 C16 C17 C20 -35.7(5)
C22 C16 C17 C20 138.3(4)
C21 C20 C17 C16 60.8(4)
C15 C20 C17 C16 -177.9(4)
C19 C20 C17 C16 -63.8(5)
C16 C2 C7 C8 148.4(5)
N1 C2 C7 C8 -25.6(4)
C16 C2 C7 C21 19.3(6)
N1 C2 C7 C21 -154.7(4)
C16 C2 C7 C6 -96.5(5)
N1 C2 C7 C6 89.5(4)
N4 C21 C7 C8 128.8(4)
C20 C21 C7 C8 -111.0(4)
N4 C21 C7 C2 -111.9(4)
C20 C21 C7 C2 8.2(6)
N4 C21 C7 C6 8.6(4)
C20 C21 C7 C6 128.7(4)
C10 C9 C8 C13 -0.3(6)
C10 C9 C8 C7 -177.1(4)
C2 C7 C8 C9 -164.0(5)
C21 C7 C8 C9 -37.8(7)
C6 C7 C8 C9 79.2(6)
C2 C7 C8 C13 18.9(4)
C21 C7 C8 C13 145.1(4)
C6 C7 C8 C13 -97.9(4)
C11 C12 C13 N1 -175.4(4)
C11 C12 C13 C8 3.1(6)
C2 N1 C13 C12 167.2(4)
C2 N1 C13 C8 -11.5(5)
C9 C8 C13 C12 -2.2(6)
C7 C8 C13 C12 175.4(4)
C9 C8 C13 N1 176.6(4)
C7 C8 C13 N1 -5.8(5)
C8 C7 C6 C5 -107.4(4)
C2 C7 C6 C5 142.7(3)
C21 C7 C6 C5 19.6(4)
C8 C9 C10 C11 1.8(7)
O18 C18 C19 C20 11.1(4)
C17 C20 C19 C18 -152.8(3)
C21 C20 C19 C18 82.5(4)
C15 C20 C19 C18 -30.9(4)
C3 N4 C5 C6 174.1(4)
C21 N4 C5 C6 48.7(4)
C7 C6 C5 N4 -41.1(4)
C9 C10 C11 C12 -0.8(7)
C13 C12 C11 C10 -1.6(7)
